data_4087088
loop_
_publ_author_name
'Siek, Sopheavy'
'Burks, Dalton B.'
'Gerlach, Deidra L.'
'Liang, Guangchao'
'Tesh, Jamie M.'
'Thompson, Courtney R.'
'Qu, Fengrui'
'Shankwitz, Jennifer E.'
'Vasquez, Robert M.'
'Chambers, Nicole'
'Szulczewski, Gregory J.'
'Grotjahn, Douglas B.'
'Webster, Charles Edwin'
'Papish, Elizabeth T.'

_publ_section_title
;
 Iridium and Ruthenium Complexes of N-Heterocyclic Carbene- and
 Pyridinol-Derived Chelates as Catalysts for Aqueous Carbon Dioxide
 Hydrogenation and Formic Acid Dehydrogenation: The Role of the Alkali
 Metal
;
_journal_issue 6
_journal_name_full Organometallics
_journal_page_first 1091
_journal_paper_doi 10.1021/acs.organomet.6b00806
_journal_volume 36
_journal_year 2017
_chemical_formula_moiety 'C22 H27 Cl Ir N2 O2, C F3 O3 S'
_chemical_formula_sum 'C23 H27 Cl F3 Ir N2 O5 S'
_chemical_formula_weight 728.17
_chemical_name_common '5Ir [Cp(star)IrCl(66dmbp)]OTf'
_space_group_crystal_system monoclinic
_space_group_IT_number 14
_space_group_name_Hall '-P 2ybc'
_space_group_name_H-M_alt 'P 1 21/c 1'
_symmetry_space_group_name_Hall '-P 2ybc'
_symmetry_space_group_name_H-M 'P 1 21/c 1'
_atom_sites_solution_hydrogens geom
_atom_sites_solution_primary direct
_atom_sites_solution_secondary difmap
_audit_creation_method SHELXL-2014/7
_cell_angle_alpha 90
_cell_angle_beta 98.661(2)
_cell_angle_gamma 90
_cell_formula_units_Z 4
_cell_length_a 7.3686(3)
_cell_length_b 15.6037(6)
_cell_length_c 23.0349(8)
_cell_measurement_reflns_used 9701
_cell_measurement_temperature 173(2)
_cell_measurement_theta_max 34.6598
_cell_measurement_theta_min 2.7962
_cell_volume 2618.29(17)
_computing_cell_refinement 'SAINT V8.34A (Bruker, 2013)'
_computing_data_collection 'APEX2 V2013.10-0 (Bruker, 2013)'
_computing_data_reduction 'SAINT V8.34A (Bruker, 2013)'
_computing_molecular_graphics 'Mercury CSD 3.5.1 (2014)'
_computing_structure_refinement 'SHELXL-2014/7 (Sheldrick, 2014)'
_computing_structure_solution 'SHELXT (Sheldrick, 2015)'
_diffrn_ambient_temperature 173(2)
_diffrn_measured_fraction_theta_full 1.000
_diffrn_measured_fraction_theta_max 0.994
_diffrn_measurement_device_type 'Bruker AXS SMART APEX2 CCD diffractometer'
_diffrn_measurement_method 'phi and omega scans'
_diffrn_radiation_type MoK\a
_diffrn_radiation_wavelength 0.71073
_diffrn_reflns_av_R_equivalents 0.0299
_diffrn_reflns_av_unetI/netI 0.0239
_diffrn_reflns_Laue_measured_fraction_full 1.000
_diffrn_reflns_Laue_measured_fraction_max 0.994
_diffrn_reflns_limit_h_max 8
_diffrn_reflns_limit_h_min -11
_diffrn_reflns_limit_k_max 25
_diffrn_reflns_limit_k_min -24
_diffrn_reflns_limit_l_max 35
_diffrn_reflns_limit_l_min -36
_diffrn_reflns_number 63478
_diffrn_reflns_point_group_measured_fraction_full 1.000
_diffrn_reflns_point_group_measured_fraction_max 0.994
_diffrn_reflns_theta_full 25.242
_diffrn_reflns_theta_max 34.765
_diffrn_reflns_theta_min 1.582
_diffrn_source 'sealed X-ray tube'
_exptl_absorpt_coefficient_mu 5.339
_exptl_absorpt_correction_T_max 0.7469
_exptl_absorpt_correction_T_min 0.3750
_exptl_absorpt_correction_type multi-scan
_exptl_absorpt_process_details 'SADABS v2014/5 (Bruker AXS Inc., 2014)'
_exptl_crystal_colour yellow
_exptl_crystal_density_diffrn 1.847
_exptl_crystal_description parallelepiped
_exptl_crystal_F_000 1424
_exptl_crystal_size_max 0.390
_exptl_crystal_size_mid 0.100
_exptl_crystal_size_min 0.060
_refine_diff_density_max 1.584
_refine_diff_density_min -1.452
_refine_diff_density_rms 0.106
_refine_ls_extinction_method none
_refine_ls_goodness_of_fit_ref 1.027
_refine_ls_hydrogen_treatment constr
_refine_ls_matrix_type full
_refine_ls_number_parameters 332
_refine_ls_number_reflns 11265
_refine_ls_number_restraints 0
_refine_ls_restrained_S_all 1.027
_refine_ls_R_factor_all 0.0284
_refine_ls_R_factor_gt 0.0226
_refine_ls_shift/su_max 0.007
_refine_ls_shift/su_mean 0.000
_refine_ls_structure_factor_coef Fsqd
_refine_ls_weighting_details 'w=1/[\s^2^(Fo^2^)+(0.0223P)^2^+1.6838P] where P=(Fo^2^+2Fc^2^)/3'
_refine_ls_weighting_scheme calc
_refine_ls_wR_factor_gt 0.0486
_refine_ls_wR_factor_ref 0.0501
_reflns_Friedel_coverage 0.000
_reflns_number_gt 9891
_reflns_number_total 11265
_reflns_threshold_expression 'I > 2\s(I)'
_cod_data_source_file om6b00806_si_003.cif
_cod_data_source_block complex5Ir_DLG15_0m_a
_cod_depositor_comments 'Adding full bibliography for 4087084--4087091.cif.'
_cod_database_code 4087088
_shelx_shelxl_version_number 2014/7
_shelx_space_group_comment
;
The symmetry employed for this shelxl refinement is uniquely defined
by the following loop, which should always be used as a source of
symmetry information in preference to the above space-group names.
They are only intended as comments.
;
_shelx_estimated_absorpt_t_min 0.230
_shelx_estimated_absorpt_t_max 0.740

loop_
_space_group_symop_operation_xyz
'x, y, z'
'-x, y+1/2, -z+1/2'
'-x, -y, -z'
'x, -y-1/2, z-1/2'

loop_
_atom_site_label
_atom_site_type_symbol
_atom_site_fract_x
_atom_site_fract_y
_atom_site_fract_z
_atom_site_U_iso_or_equiv
_atom_site_adp_type
_atom_site_occupancy
_atom_site_site_symmetry_order
_atom_site_calc_flag
_atom_site_refinement_flags_posn
_atom_site_refinement_flags_adp
C1 C 0.7796(4) 0.52734(18) 0.04874(11) 0.0443(6) Uani 1 1 d . .
H1A H 0.6866 0.5590 0.0222 0.066 Uiso 1 1 calc R U
H1B H 0.7640 0.4657 0.0414 0.066 Uiso 1 1 calc R U
H1C H 0.9022 0.5449 0.0418 0.066 Uiso 1 1 calc R U
O1 O 0.7591(2) 0.54557(9) 0.10873(7) 0.0291(3) Uani 1 1 d . .
C2 C 0.7894(2) 0.62618(12) 0.12746(8) 0.0213(3) Uani 1 1 d . .
O2 O 0.8110(2) 0.54826(9) 0.37385(7) 0.0296(3) Uani 1 1 d . .
C3 C 0.8417(3) 0.69322(14) 0.09365(9) 0.0263(4) Uani 1 1 d . .
H3 H 0.8553 0.6842 0.0537 0.032 Uiso 1 1 calc R U
C4 C 0.8733(3) 0.77239(14) 0.11896(10) 0.0286(4) Uani 1 1 d . .
H4 H 0.9051 0.8192 0.0961 0.034 Uiso 1 1 calc R U
C5 C 0.8591(3) 0.78455(12) 0.17761(9) 0.0238(4) Uani 1 1 d . .
H5 H 0.8829 0.8390 0.1956 0.029 Uiso 1 1 calc R U
C6 C 0.8094(2) 0.71519(11) 0.20936(8) 0.0171(3) Uani 1 1 d . .
C7 C 0.8206(2) 0.71607(11) 0.27344(8) 0.0176(3) Uani 1 1 d . .
C8 C 0.8764(3) 0.78673(12) 0.30815(9) 0.0242(4) Uani 1 1 d . .
H8 H 0.8917 0.8410 0.2909 0.029 Uiso 1 1 calc R U
C9 C 0.9092(3) 0.77643(13) 0.36850(10) 0.0288(4) Uani 1 1 d . .
H9 H 0.9448 0.8243 0.3931 0.035 Uiso 1 1 calc R U
C10 C 0.8905(3) 0.69705(13) 0.39300(9) 0.0274(4) Uani 1 1 d . .
H10 H 0.9177 0.6890 0.4343 0.033 Uiso 1 1 calc R U
C11 C 0.8308(3) 0.62880(12) 0.35601(8) 0.0219(3) Uani 1 1 d . .
C12 C 0.8651(4) 0.52975(16) 0.43517(10) 0.0423(6) Uani 1 1 d . .
H12A H 0.8498 0.4684 0.4420 0.063 Uiso 1 1 calc R U
H12B H 0.7882 0.5626 0.4584 0.063 Uiso 1 1 calc R U
H12C H 0.9940 0.5457 0.4469 0.063 Uiso 1 1 calc R U
C13 C 0.3788(2) 0.55753(11) 0.22515(9) 0.0208(3) Uani 1 1 d . .
C14 C 0.4336(2) 0.51770(13) 0.28147(9) 0.0217(3) Uani 1 1 d . .
C15 C 0.5282(2) 0.43952(11) 0.27277(9) 0.0213(3) Uani 1 1 d . .
C16 C 0.5222(2) 0.42853(12) 0.21000(9) 0.0211(3) Uani 1 1 d . .
C17 C 0.4253(2) 0.49937(12) 0.18089(9) 0.0208(3) Uani 1 1 d . .
C18 C 0.2723(3) 0.63895(13) 0.21320(12) 0.0315(5) Uani 1 1 d . .
H18A H 0.3104 0.6679 0.1793 0.047 Uiso 1 1 calc R U
H18B H 0.2959 0.6764 0.2476 0.047 Uiso 1 1 calc R U
H18C H 0.1409 0.6258 0.2049 0.047 Uiso 1 1 calc R U
C19 C 0.3917(3) 0.55305(17) 0.33794(11) 0.0369(5) Uani 1 1 d . .
H19A H 0.4242 0.6140 0.3406 0.055 Uiso 1 1 calc R U
H19B H 0.4630 0.5221 0.3707 0.055 Uiso 1 1 calc R U
H19C H 0.2605 0.5464 0.3397 0.055 Uiso 1 1 calc R U
C20 C 0.6066(3) 0.37603(14) 0.31875(11) 0.0327(5) Uani 1 1 d . .
H20A H 0.5286 0.3249 0.3161 0.049 Uiso 1 1 calc R U
H20B H 0.6117 0.4018 0.3578 0.049 Uiso 1 1 calc R U
H20C H 0.7307 0.3599 0.3125 0.049 Uiso 1 1 calc R U
C21 C 0.5998(3) 0.35380(13) 0.18088(11) 0.0325(5) Uani 1 1 d . .
H21A H 0.5064 0.3089 0.1730 0.049 Uiso 1 1 calc R U
H21B H 0.7069 0.3312 0.2068 0.049 Uiso 1 1 calc R U
H21C H 0.6370 0.3725 0.1438 0.049 Uiso 1 1 calc R U
C22 C 0.3653(3) 0.50926(17) 0.11643(10) 0.0347(5) Uani 1 1 d . .
H22A H 0.4381 0.4712 0.0951 0.052 Uiso 1 1 calc R U
H22B H 0.3834 0.5688 0.1050 0.052 Uiso 1 1 calc R U
H22C H 0.2351 0.4943 0.1068 0.052 Uiso 1 1 calc R U
C23 C 0.4270(4) 0.7306(2) 0.47773(12) 0.0442(6) Uani 1 1 d . .
N1 N 0.76751(19) 0.63759(9) 0.18396(7) 0.0163(3) Uani 1 1 d . .
N2 N 0.7900(2) 0.63887(9) 0.29737(7) 0.0172(3) Uani 1 1 d . .
O3 O 0.3758(3) 0.77662(12) 0.58032(7) 0.0404(4) Uani 1 1 d . .
O4 O 0.1561(3) 0.67829(11) 0.52624(8) 0.0407(4) Uani 1 1 d . .
O5 O 0.1608(3) 0.82600(11) 0.49675(8) 0.0425(4) Uani 1 1 d . .
F1 F 0.5361(3) 0.66673(15) 0.49821(11) 0.0822(7) Uani 1 1 d . .
F2 F 0.3438(3) 0.70836(14) 0.42435(8) 0.0669(6) Uani 1 1 d . .
F3 F 0.5342(3) 0.79769(15) 0.47027(8) 0.0699(6) Uani 1 1 d . .
S1 S 0.26179(8) 0.75569(3) 0.52609(2) 0.02566(10) Uani 1 1 d . .
Cl1 Cl 0.97127(6) 0.48117(3) 0.24759(3) 0.02761(10) Uani 1 1 d . .
Ir1 Ir 0.67105(2) 0.54401(2) 0.23846(2) 0.01471(2) Uani 1 1 d . .

loop_
_atom_site_aniso_label
_atom_site_aniso_U_11
_atom_site_aniso_U_22
_atom_site_aniso_U_33
_atom_site_aniso_U_23
_atom_site_aniso_U_13
_atom_site_aniso_U_12
C1 0.0664(18) 0.0415(14) 0.0266(12) -0.0131(10) 0.0123(12) -0.0008(12)
O1 0.0413(9) 0.0242(7) 0.0224(7) -0.0068(5) 0.0067(6) -0.0025(6)
C2 0.0192(8) 0.0226(8) 0.0220(9) -0.0016(7) 0.0031(6) 0.0008(6)
O2 0.0412(9) 0.0246(7) 0.0201(7) 0.0058(5) -0.0048(6) -0.0066(6)
C3 0.0279(9) 0.0323(10) 0.0194(9) 0.0023(7) 0.0064(7) -0.0023(8)
C4 0.0311(10) 0.0279(10) 0.0275(10) 0.0087(8) 0.0067(8) -0.0049(8)
C5 0.0265(9) 0.0181(8) 0.0271(10) 0.0030(7) 0.0053(7) -0.0036(7)
C6 0.0147(7) 0.0151(7) 0.0216(8) 0.0001(6) 0.0027(6) 0.0008(5)
C7 0.0162(7) 0.0146(7) 0.0220(8) 0.0006(6) 0.0028(6) -0.0005(5)
C8 0.0288(9) 0.0166(8) 0.0274(10) -0.0026(7) 0.0045(7) -0.0049(7)
C9 0.0340(10) 0.0245(9) 0.0269(10) -0.0072(7) 0.0010(8) -0.0067(8)
C10 0.0333(10) 0.0279(9) 0.0195(9) -0.0033(7) -0.0015(7) -0.0063(8)
C11 0.0233(8) 0.0219(8) 0.0192(8) 0.0016(6) -0.0013(6) -0.0035(7)
C12 0.0652(18) 0.0379(13) 0.0198(11) 0.0100(9) -0.0068(11) -0.0059(11)
C13 0.0122(7) 0.0186(8) 0.0312(10) 0.0003(6) 0.0016(6) -0.0007(5)
C14 0.0153(7) 0.0242(8) 0.0261(9) -0.0014(7) 0.0046(6) -0.0043(6)
C15 0.0179(7) 0.0173(7) 0.0281(10) 0.0053(6) 0.0019(7) -0.0046(6)
C16 0.0184(7) 0.0163(7) 0.0277(9) -0.0032(6) 0.0007(7) -0.0046(6)
C17 0.0167(7) 0.0189(8) 0.0251(9) -0.0001(6) -0.0020(6) -0.0041(6)
C18 0.0208(9) 0.0219(9) 0.0514(14) 0.0020(9) 0.0038(9) 0.0043(7)
C19 0.0286(11) 0.0531(15) 0.0307(12) -0.0093(10) 0.0103(9) -0.0045(10)
C20 0.0314(10) 0.0264(10) 0.0381(12) 0.0140(9) -0.0020(9) -0.0071(8)
C21 0.0325(10) 0.0192(9) 0.0453(13) -0.0102(8) 0.0045(9) -0.0019(7)
C22 0.0326(11) 0.0421(13) 0.0256(11) 0.0015(9) -0.0075(9) -0.0074(9)
C23 0.0436(14) 0.0565(17) 0.0336(13) -0.0105(12) 0.0095(11) -0.0004(12)
N1 0.0147(6) 0.0161(6) 0.0179(7) 0.0004(5) 0.0017(5) 0.0002(5)
N2 0.0176(6) 0.0152(6) 0.0178(7) 0.0004(5) -0.0003(5) -0.0014(5)
O3 0.0538(11) 0.0427(10) 0.0222(8) -0.0068(7) -0.0027(7) -0.0005(8)
O4 0.0525(11) 0.0327(8) 0.0378(10) 0.0030(7) 0.0100(8) -0.0137(8)
O5 0.0531(11) 0.0315(9) 0.0411(10) 0.0075(7) 0.0012(8) 0.0076(8)
F1 0.0715(14) 0.0875(16) 0.0903(17) -0.0103(13) 0.0207(12) 0.0418(12)
F2 0.0707(12) 0.0970(15) 0.0364(9) -0.0319(10) 0.0185(9) -0.0133(11)
F3 0.0573(11) 0.1043(17) 0.0516(11) -0.0027(11) 0.0196(9) -0.0343(11)
S1 0.0360(3) 0.0219(2) 0.0193(2) -0.00106(16) 0.00457(19) -0.00031(18)
Cl1 0.01639(18) 0.01857(18) 0.0472(3) 0.00271(19) 0.00263(18) 0.00356(15)
Ir1 0.01300(3) 0.01245(3) 0.01807(3) 0.00035(2) 0.00036(2) -0.00088(2)

loop_
_atom_type_symbol
_atom_type_description
_atom_type_scat_dispersion_real
_atom_type_scat_dispersion_imag
_atom_type_scat_source
C C 0.0033 0.0016 'International Tables Vol C Tables 4.2.6.8 and 6.1.1.4'
H H 0.0000 0.0000 'International Tables Vol C Tables 4.2.6.8 and 6.1.1.4'
N N 0.0061 0.0033 'International Tables Vol C Tables 4.2.6.8 and 6.1.1.4'
O O 0.0106 0.0060 'International Tables Vol C Tables 4.2.6.8 and 6.1.1.4'
F F 0.0171 0.0103 'International Tables Vol C Tables 4.2.6.8 and 6.1.1.4'
S S 0.1246 0.1234 'International Tables Vol C Tables 4.2.6.8 and 6.1.1.4'
Cl Cl 0.1484 0.1585 'International Tables Vol C Tables 4.2.6.8 and 6.1.1.4'
Ir Ir -1.4442 7.9887 'International Tables Vol C Tables 4.2.6.8 and 6.1.1.4'

loop_
_geom_angle_atom_site_label_1
_geom_angle_atom_site_label_2
_geom_angle_atom_site_label_3
_geom_angle
O1 C1 H1A 109.5
O1 C1 H1B 109.5
H1A C1 H1B 109.5
O1 C1 H1C 109.5
H1A C1 H1C 109.5
H1B C1 H1C 109.5
C2 O1 C1 117.28(18)
O1 C2 N1 113.41(17)
O1 C2 C3 124.96(18)
N1 C2 C3 121.62(18)
C11 O2 C12 117.63(17)
C4 C3 C2 118.87(19)
C4 C3 H3 120.6
C2 C3 H3 120.6
C3 C4 C5 120.38(18)
C3 C4 H4 119.8
C5 C4 H4 119.8
C4 C5 C6 118.22(18)
C4 C5 H5 120.9
C6 C5 H5 120.9
N1 C6 C5 121.95(17)
N1 C6 C7 114.59(15)
C5 C6 C7 123.01(16)
N2 C7 C8 121.60(17)
N2 C7 C6 114.39(15)
C8 C7 C6 123.68(16)
C9 C8 C7 118.58(18)
C9 C8 H8 120.7
C7 C8 H8 120.7
C10 C9 C8 120.20(18)
C10 C9 H9 119.9
C8 C9 H9 119.9
C9 C10 C11 118.62(19)
C9 C10 H10 120.7
C11 C10 H10 120.7
O2 C11 N2 113.53(16)
O2 C11 C10 124.72(18)
N2 C11 C10 121.74(17)
O2 C12 H12A 109.5
O2 C12 H12B 109.5
H12A C12 H12B 109.5
O2 C12 H12C 109.5
H12A C12 H12C 109.5
H12B C12 H12C 109.5
C14 C13 C17 107.50(16)
C14 C13 C18 126.87(19)
C17 C13 C18 125.23(19)
C14 C13 Ir1 71.87(10)
C17 C13 Ir1 72.47(10)
C18 C13 Ir1 126.77(13)
C15 C14 C13 108.51(17)
C15 C14 C19 127.4(2)
C13 C14 C19 124.11(19)
C15 C14 Ir1 69.87(10)
C13 C14 Ir1 69.15(10)
C19 C14 Ir1 127.96(14)
C14 C15 C16 107.32(16)
C14 C15 C20 127.3(2)
C16 C15 C20 125.18(19)
C14 C15 Ir1 71.46(10)
C16 C15 Ir1 70.54(10)
C20 C15 Ir1 126.92(13)
C17 C16 C15 108.33(16)
C17 C16 C21 126.10(19)
C15 C16 C21 125.55(18)
C17 C16 Ir1 72.05(10)
C15 C16 Ir1 70.18(10)
C21 C16 Ir1 125.02(14)
C16 C17 C13 108.07(17)
C16 C17 C22 126.85(19)
C13 C17 C22 124.86(18)
C16 C17 Ir1 69.65(10)
C13 C17 Ir1 68.60(10)
C22 C17 Ir1 131.55(14)
C13 C18 H18A 109.5
C13 C18 H18B 109.5
H18A C18 H18B 109.5
C13 C18 H18C 109.5
H18A C18 H18C 109.5
H18B C18 H18C 109.5
C14 C19 H19A 109.5
C14 C19 H19B 109.5
H19A C19 H19B 109.5
C14 C19 H19C 109.5
H19A C19 H19C 109.5
H19B C19 H19C 109.5
C15 C20 H20A 109.5
C15 C20 H20B 109.5
H20A C20 H20B 109.5
C15 C20 H20C 109.5
H20A C20 H20C 109.5
H20B C20 H20C 109.5
C16 C21 H21A 109.5
C16 C21 H21B 109.5
H21A C21 H21B 109.5
C16 C21 H21C 109.5
H21A C21 H21C 109.5
H21B C21 H21C 109.5
C17 C22 H22A 109.5
C17 C22 H22B 109.5
H22A C22 H22B 109.5
C17 C22 H22C 109.5
H22A C22 H22C 109.5
H22B C22 H22C 109.5
F1 C23 F2 107.7(2)
F1 C23 F3 107.3(2)
F2 C23 F3 106.4(2)
F1 C23 S1 111.9(2)
F2 C23 S1 111.4(2)
F3 C23 S1 111.9(2)
C2 N1 C6 118.74(15)
C2 N1 Ir1 125.56(12)
C6 N1 Ir1 115.70(12)
C11 N2 C7 118.99(15)
C11 N2 Ir1 124.87(12)
C7 N2 Ir1 116.10(12)
O3 S1 O5 115.46(11)
O3 S1 O4 115.83(11)
O5 S1 O4 113.62(12)
O3 S1 C23 103.01(13)
O5 S1 C23 102.96(13)
O4 S1 C23 103.53(12)
N2 Ir1 N1 75.71(6)
N2 Ir1 C13 109.58(7)
N1 Ir1 C13 105.52(6)
N2 Ir1 C15 118.31(7)
N1 Ir1 C15 164.94(7)
C13 Ir1 C15 65.81(7)
N2 Ir1 C16 157.59(7)
N1 Ir1 C16 126.58(7)
C13 Ir1 C16 65.45(7)
C15 Ir1 C16 39.28(8)
N2 Ir1 C14 97.15(7)
N1 Ir1 C14 139.91(7)
C13 Ir1 C14 38.98(8)
C15 Ir1 C14 38.67(7)
C16 Ir1 C14 64.80(7)
N2 Ir1 C17 147.00(6)
N1 Ir1 C17 100.43(6)
C13 Ir1 C17 38.93(7)
C15 Ir1 C17 64.93(7)
C16 Ir1 C17 38.30(7)
C14 Ir1 C17 64.37(7)
N2 Ir1 Cl1 86.68(4)
N1 Ir1 Cl1 86.93(4)
C13 Ir1 Cl1 161.35(5)
C15 Ir1 Cl1 98.84(5)
C16 Ir1 Cl1 96.02(5)
C14 Ir1 Cl1 132.60(5)
C17 Ir1 Cl1 126.17(5)

loop_
_geom_bond_atom_site_label_1
_geom_bond_atom_site_label_2
_geom_bond_distance
C1 O1 1.441(3)
C1 H1A 0.9800
C1 H1B 0.9800
C1 H1C 0.9800
O1 C2 1.338(2)
C2 N1 1.347(2)
C2 C3 1.393(3)
O2 C11 1.337(2)
O2 C12 1.438(3)
C3 C4 1.371(3)
C3 H3 0.9500
C4 C5 1.384(3)
C4 H4 0.9500
C5 C6 1.386(2)
C5 H5 0.9500
C6 N1 1.360(2)
C6 C7 1.466(2)
C7 N2 1.358(2)
C7 C8 1.387(3)
C8 C9 1.384(3)
C8 H8 0.9500
C9 C10 1.377(3)
C9 H9 0.9500
C10 C11 1.393(3)
C10 H10 0.9500
C11 N2 1.348(2)
C12 H12A 0.9800
C12 H12B 0.9800
C12 H12C 0.9800
C13 C14 1.440(3)
C13 C17 1.444(3)
C13 C18 1.497(3)
C13 Ir1 2.1393(17)
C14 C15 1.434(3)
C14 C19 1.487(3)
C14 Ir1 2.1756(18)
C15 C16 1.450(3)
C15 C20 1.501(3)
C15 Ir1 2.1546(17)
C16 C17 1.428(3)
C16 C21 1.501(3)
C16 Ir1 2.1594(17)
C17 C22 1.492(3)
C17 Ir1 2.1910(17)
C18 H18A 0.9800
C18 H18B 0.9800
C18 H18C 0.9800
C19 H19A 0.9800
C19 H19B 0.9800
C19 H19C 0.9800
C20 H20A 0.9800
C20 H20B 0.9800
C20 H20C 0.9800
C21 H21A 0.9800
C21 H21B 0.9800
C21 H21C 0.9800
C22 H22A 0.9800
C22 H22B 0.9800
C22 H22C 0.9800
C23 F1 1.321(3)
C23 F2 1.335(3)
C23 F3 1.339(3)
C23 S1 1.812(3)
N1 Ir1 2.1171(15)
N2 Ir1 2.1076(14)
O3 S1 1.4340(17)
O4 S1 1.4373(17)
O5 S1 1.4361(18)
Cl1 Ir1 2.3999(4)

loop_
_geom_torsion_atom_site_label_1
_geom_torsion_atom_site_label_2
_geom_torsion_atom_site_label_3
_geom_torsion_atom_site_label_4
_geom_torsion
C1 O1 C2 N1 -179.9(2)
C1 O1 C2 C3 -1.0(3)
O1 C2 C3 C4 -178.18(19)
N1 C2 C3 C4 0.7(3)
C2 C3 C4 C5 2.1(3)
C3 C4 C5 C6 -1.1(3)
C4 C5 C6 N1 -2.7(3)
C4 C5 C6 C7 169.17(18)
N1 C6 C7 N2 1.0(2)
C5 C6 C7 N2 -171.49(16)
N1 C6 C7 C8 174.42(17)
C5 C6 C7 C8 2.0(3)
N2 C7 C8 C9 3.0(3)
C6 C7 C8 C9 -170.02(18)
C7 C8 C9 C10 1.4(3)
C8 C9 C10 C11 -2.6(3)
C12 O2 C11 N2 175.2(2)
C12 O2 C11 C10 -3.7(3)
C9 C10 C11 O2 178.3(2)
C9 C10 C11 N2 -0.6(3)
C17 C13 C14 C15 5.2(2)
C18 C13 C14 C15 178.25(17)
Ir1 C13 C14 C15 -58.95(12)
C17 C13 C14 C19 -173.35(18)
C18 C13 C14 C19 -0.3(3)
Ir1 C13 C14 C19 122.48(19)
C17 C13 C14 Ir1 64.18(12)
C18 C13 C14 Ir1 -122.80(19)
C13 C14 C15 C16 -3.3(2)
C19 C14 C15 C16 175.23(19)
Ir1 C14 C15 C16 -61.79(12)
C13 C14 C15 C20 -178.74(18)
C19 C14 C15 C20 -0.2(3)
Ir1 C14 C15 C20 122.76(19)
C13 C14 C15 Ir1 58.50(12)
C19 C14 C15 Ir1 -123.0(2)
C14 C15 C16 C17 0.1(2)
C20 C15 C16 C17 175.65(17)
Ir1 C15 C16 C17 -62.32(12)
C14 C15 C16 C21 -178.13(18)
C20 C15 C16 C21 -2.5(3)
Ir1 C15 C16 C21 119.48(19)
C14 C15 C16 Ir1 62.39(12)
C20 C15 C16 Ir1 -122.03(18)
C15 C16 C17 C13 3.2(2)
C21 C16 C17 C13 -178.65(17)
Ir1 C16 C17 C13 -57.97(12)
C15 C16 C17 C22 -171.56(18)
C21 C16 C17 C22 6.6(3)
Ir1 C16 C17 C22 127.3(2)
C15 C16 C17 Ir1 61.13(12)
C21 C16 C17 Ir1 -120.68(19)
C14 C13 C17 C16 -5.2(2)
C18 C13 C17 C16 -178.33(17)
Ir1 C13 C17 C16 58.62(12)
C14 C13 C17 C22 169.69(18)
C18 C13 C17 C22 -3.5(3)
Ir1 C13 C17 C22 -126.53(19)
C14 C13 C17 Ir1 -63.78(12)
C18 C13 C17 Ir1 123.05(18)
O1 C2 N1 C6 174.60(15)
C3 C2 N1 C6 -4.4(3)
O1 C2 N1 Ir1 -5.5(2)
C3 C2 N1 Ir1 175.48(14)
C5 C6 N1 C2 5.4(3)
C7 C6 N1 C2 -167.10(15)
C5 C6 N1 Ir1 -174.43(14)
C7 C6 N1 Ir1 13.03(18)
O2 C11 N2 C7 -174.16(16)
C10 C11 N2 C7 4.9(3)
O2 C11 N2 Ir1 8.2(2)
C10 C11 N2 Ir1 -172.80(15)
C8 C7 N2 C11 -6.1(3)
C6 C7 N2 C11 167.52(16)
C8 C7 N2 Ir1 171.77(14)
C6 C7 N2 Ir1 -14.63(19)
F1 C23 S1 O3 58.8(2)
F2 C23 S1 O3 179.4(2)
F3 C23 S1 O3 -61.6(2)
F1 C23 S1 O5 179.2(2)
F2 C23 S1 O5 -60.2(2)
F3 C23 S1 O5 58.8(2)
F1 C23 S1 O4 -62.2(2)
F2 C23 S1 O4 58.3(2)
F3 C23 S1 O4 177.38(19)
